data_7115924
loop_
_publ_author_name
'Tapan Maji'
'Kinthada Ramakumar'
'Jon A. Tunge'

_publ_section_title
;
 Retro-Claisen benzylation: direct use of benzyl alcohols in Pd-catalyzed
 couplings with nitriles
;
_journal_name_full Chem.Commun.
_journal_page_first 14045
_journal_paper_doi 10.1039/C4cc07001A
_journal_volume 50
_journal_year 2014
_chemical_formula_sum 'C21 H21 N'
_chemical_formula_weight 287.39
_chemical_name_systematic
; 
 ? 
;
_space_group_crystal_system monoclinic
_space_group_IT_number 4
_space_group_name_Hall 'P 2yb'
_space_group_name_H-M_alt 'P 1 21 1'
_symmetry_space_group_name_Hall 'P 2yb'
_symmetry_space_group_name_H-M 'P 1 21 1'
_atom_sites_solution_hydrogens difmap
_audit_creation_method SHELXL-2013
_cell_angle_alpha 90
_cell_angle_beta 90.129(2)
_cell_angle_gamma 90
_cell_formula_units_Z 4
_cell_length_a 6.9040(6)
_cell_length_b 28.724(2)
_cell_length_c 8.0911(7)
_cell_measurement_reflns_used 7453
_cell_measurement_temperature 100(2)
_cell_measurement_theta_max 68.11
_cell_measurement_theta_min 3.08
_cell_volume 1604.5(2)
_computing_cell_refinement 'Bruker SAINT'
_computing_data_collection 'Bruker APEX2'
_computing_data_reduction 'Bruker SAINT'
_computing_molecular_graphics 'Bruker SHELXTL'
_computing_publication_material 'Bruker SHELXTL'
_computing_structure_refinement 'SHELXL-2013 (Sheldrick, 2013)'
_computing_structure_solution 'Bruker SHELXTL'
_diffrn_ambient_temperature 100(2)
_diffrn_measured_fraction_theta_full 0.969
_diffrn_measured_fraction_theta_max 0.949
_diffrn_measurement_device_type 'Bruker Platinum 135 CCD'
_diffrn_measurement_method '\f and \w scans'
_diffrn_radiation_type CuK\a
_diffrn_radiation_wavelength 1.54178
_diffrn_reflns_av_R_equivalents 0.0207
_diffrn_reflns_av_unetI/netI 0.0276
_diffrn_reflns_Laue_measured_fraction_full 0.969
_diffrn_reflns_Laue_measured_fraction_max 0.949
_diffrn_reflns_limit_h_max 4
_diffrn_reflns_limit_h_min -8
_diffrn_reflns_limit_k_max 34
_diffrn_reflns_limit_k_min -30
_diffrn_reflns_limit_l_max 8
_diffrn_reflns_limit_l_min -9
_diffrn_reflns_number 9501
_diffrn_reflns_point_group_measured_fraction_full 0.769
_diffrn_reflns_point_group_measured_fraction_max 0.748
_diffrn_reflns_theta_full 66.000
_diffrn_reflns_theta_max 68.105
_diffrn_reflns_theta_min 3.077
_exptl_absorpt_coefficient_mu 0.517
_exptl_absorpt_correction_T_max 1.000
_exptl_absorpt_correction_T_min 0.827
_exptl_absorpt_correction_type multi-scan
_exptl_crystal_colour colourless
_exptl_crystal_density_diffrn 1.190
_exptl_crystal_description 'Rectangular parallelepiped'
_exptl_crystal_F_000 616
_exptl_crystal_size_max 0.410
_exptl_crystal_size_mid 0.110
_exptl_crystal_size_min 0.050
_refine_diff_density_max 0.120
_refine_diff_density_min -0.139
_refine_diff_density_rms 0.028
_refine_ls_abs_structure_details
; 
 Flack x determined using 1477 quotients [(I+)-(I-)]/[(I+)+(I-)] 
 (Parsons and Flack (2004), Acta Cryst. A60, s61). 
;
_refine_ls_abs_structure_Flack 1.1(2)
_refine_ls_extinction_method none
_refine_ls_goodness_of_fit_ref 1.027
_refine_ls_hydrogen_treatment refall
_refine_ls_matrix_type full
_refine_ls_number_parameters 565
_refine_ls_number_reflns 4392
_refine_ls_number_restraints 1
_refine_ls_restrained_S_all 1.027
_refine_ls_R_factor_all 0.0280
_refine_ls_R_factor_gt 0.0269
_refine_ls_shift/su_max 0.000
_refine_ls_shift/su_mean 0.000
_refine_ls_structure_factor_coef Fsqd
_refine_ls_weighting_details 'w=1/[\s^2^(Fo^2^)+(0.0387P)^2^+0.2372P] where P=(Fo^2^+2Fc^2^)/3'
_refine_ls_weighting_scheme calc
_refine_ls_wR_factor_gt 0.0694
_refine_ls_wR_factor_ref 0.0705
_reflns_Friedel_coverage 0.544
_reflns_Friedel_fraction_full 0.559
_reflns_Friedel_fraction_max 0.539
_reflns_number_gt 4256
_reflns_number_total 4392
_reflns_threshold_expression 'I > 2\s(I)'
_cod_data_source_file c4cc07001a2.cif
_cod_data_source_block v55b_1
_cod_depositor_comments
;
The following automatic conversions were performed:

'_exptl_absorpt_correction_type' value 'multi-scan ' changed to
'multi-scan' according to the built-in table from CIF Core dictionary
named 'cif_core.dic' version 2.4.1 from 2010-06-29.

Automatic conversion script
Id: cif_fix_values 2827 2014-09-09 07:05:25Z andrius 
;
_cod_database_code 7115924
_shelx_space_group_comment
; 
The symmetry employed for this shelxl refinement is uniquely defined 
by the following loop, which should always be used as a source of 
symmetry information in preference to the above space-group names. 
They are only intended as comments. 
;
_shelx_estimated_absorpt_t_min 0.816
_shelx_estimated_absorpt_t_max 0.975
_shelxl_version_number 2013-4

loop_
_space_group_symop_operation_xyz
'x, y, z'
'-x, y+1/2, -z'

loop_
_atom_site_label
_atom_site_type_symbol
_atom_site_fract_x
_atom_site_fract_y
_atom_site_fract_z
_atom_site_U_iso_or_equiv
_atom_site_adp_type
_atom_site_occupancy
_atom_site_site_symmetry_order
_atom_site_calc_flag
N1 N -0.1189(3) 0.19231(7) 0.5119(2) 0.0324(4) Uani 1 1 d
C1 C -0.7476(3) 0.20743(9) 0.7799(3) 0.0306(5) Uani 1 1 d
H1A H -0.736(4) 0.2196(10) 0.893(3) 0.037(7) Uiso 1 1 d
H1B H -0.883(4) 0.1916(11) 0.751(4) 0.057(8) Uiso 1 1 d
C2 C -0.6042(3) 0.21087(8) 0.6746(3) 0.0263(4) Uani 1 1 d
H2 H -0.474(4) 0.2245(11) 0.714(3) 0.044(7) Uiso 1 1 d
C3 C -0.6097(3) 0.19400(8) 0.4983(3) 0.0236(4) Uani 1 1 d
H3A H -0.741(3) 0.1822(9) 0.471(3) 0.026(6) Uiso 1 1 d
H3B H -0.584(3) 0.2199(9) 0.425(3) 0.028(6) Uiso 1 1 d
C4 C -0.4610(3) 0.15433(7) 0.4663(2) 0.0209(4) Uani 1 1 d
C5 C -0.2661(3) 0.17516(7) 0.4925(2) 0.0235(4) Uani 1 1 d
C6 C -0.4716(3) 0.13485(7) 0.2831(2) 0.0217(4) Uani 1 1 d
H6 H -0.575(3) 0.1117(8) 0.290(2) 0.020(5) Uiso 1 1 d
C7 C -0.5215(3) 0.17082(8) 0.1508(2) 0.0246(4) Uani 1 1 d
H7A H -0.644(4) 0.1869(9) 0.178(3) 0.026(6) Uiso 1 1 d
H7B H -0.546(3) 0.1538(8) 0.048(3) 0.019(5) Uiso 1 1 d
C8 C -0.3556(3) 0.20456(8) 0.1199(3) 0.0258(4) Uani 1 1 d
H8A H -0.325(3) 0.2223(9) 0.220(3) 0.028(6) Uiso 1 1 d
H8B H -0.400(4) 0.2259(9) 0.034(3) 0.032(6) Uiso 1 1 d
C9 C -0.1770(3) 0.17835(8) 0.0583(3) 0.0291(5) Uani 1 1 d
H9A H -0.061(4) 0.1980(9) 0.079(3) 0.032(6) Uiso 1 1 d
H9B H -0.193(4) 0.1744(10) -0.065(3) 0.035(6) Uiso 1 1 d
C10 C -0.1481(3) 0.13064(8) 0.1338(2) 0.0247(4) Uani 1 1 d
C11 C 0.0207(3) 0.10600(9) 0.0946(3) 0.0308(5) Uani 1 1 d
H11 H 0.112(4) 0.1216(10) 0.022(3) 0.040(7) Uiso 1 1 d
C12 C 0.0547(3) 0.06204(9) 0.1567(3) 0.0344(5) Uani 1 1 d
H12 H 0.176(4) 0.0456(11) 0.123(4) 0.057(8) Uiso 1 1 d
C13 C -0.0806(3) 0.04138(9) 0.2590(3) 0.0329(5) Uani 1 1 d
H13 H -0.060(4) 0.0102(10) 0.305(3) 0.035(7) Uiso 1 1 d
C14 C -0.2496(3) 0.06497(8) 0.2980(3) 0.0274(4) Uani 1 1 d
H14 H -0.344(4) 0.0500(10) 0.370(3) 0.035(7) Uiso 1 1 d
C15 C -0.2853(3) 0.10957(7) 0.2374(2) 0.0228(4) Uani 1 1 d
C16 C -0.4936(3) 0.11485(7) 0.5904(2) 0.0245(4) Uani 1 1 d
C17 C -0.3538(3) 0.10072(8) 0.7036(3) 0.0301(5) Uani 1 1 d
H17 H -0.222(4) 0.1158(10) 0.706(3) 0.041(7) Uiso 1 1 d
C18 C -0.3911(4) 0.06545(9) 0.8162(3) 0.0377(6) Uani 1 1 d
H18 H -0.291(4) 0.0561(12) 0.895(4) 0.055(8) Uiso 1 1 d
C19 C -0.5688(4) 0.04340(9) 0.8161(3) 0.0408(6) Uani 1 1 d
H19 H -0.595(4) 0.0191(12) 0.897(4) 0.054(8) Uiso 1 1 d
C20 C -0.7098(4) 0.05702(9) 0.7046(3) 0.0378(5) Uani 1 1 d
H20 H -0.839(4) 0.0409(10) 0.705(3) 0.039(7) Uiso 1 1 d
C21 C -0.6731(3) 0.09249(8) 0.5926(3) 0.0310(5) Uani 1 1 d
H21 H -0.776(3) 0.1018(9) 0.517(3) 0.027(6) Uiso 1 1 d
N31 N 0.3819(3) -0.19100(7) 0.5613(2) 0.0337(4) Uani 1 1 d
C31 C -0.2466(3) -0.20889(9) 0.8297(3) 0.0291(5) Uani 1 1 d
H31A H -0.237(4) -0.2199(10) 0.940(3) 0.036(7) Uiso 1 1 d
H31B H -0.376(4) -0.1964(10) 0.798(3) 0.041(7) Uiso 1 1 d
C32 C -0.1024(3) -0.21173(8) 0.7249(3) 0.0274(4) Uani 1 1 d
H32 H 0.019(4) -0.2256(10) 0.757(3) 0.030(6) Uiso 1 1 d
C33 C -0.1095(3) -0.19522(7) 0.5491(3) 0.0229(4) Uani 1 1 d
H33A H -0.242(3) -0.1843(8) 0.526(2) 0.018(5) Uiso 1 1 d
H33B H -0.075(3) -0.2214(9) 0.476(3) 0.025(6) Uiso 1 1 d
C34 C 0.0360(3) -0.15479(7) 0.5169(2) 0.0220(4) Uani 1 1 d
C35 C 0.2328(3) -0.17451(8) 0.5420(2) 0.0241(4) Uani 1 1 d
C36 C 0.0217(3) -0.13499(7) 0.3341(2) 0.0218(4) Uani 1 1 d
H36 H -0.089(3) -0.1119(8) 0.340(2) 0.018(5) Uiso 1 1 d
C37 C -0.0231(3) -0.17120(8) 0.2007(2) 0.0239(4) Uani 1 1 d
H37A H -0.053(4) -0.1539(10) 0.097(3) 0.032(6) Uiso 1 1 d
H37B H -0.144(3) -0.1879(9) 0.229(3) 0.020(5) Uiso 1 1 d
C38 C 0.1485(3) -0.20345(8) 0.1695(3) 0.0263(5) Uani 1 1 d
H38A H 0.181(3) -0.2209(9) 0.271(3) 0.032(6) Uiso 1 1 d
H38B H 0.109(3) -0.2277(9) 0.086(3) 0.025(6) Uiso 1 1 d
C39 C 0.3244(3) -0.17572(8) 0.1114(3) 0.0295(5) Uani 1 1 d
H39A H 0.449(4) -0.1933(9) 0.134(3) 0.028(6) Uiso 1 1 d
H39B H 0.319(4) -0.1722(12) -0.007(4) 0.045(8) Uiso 1 1 d
C40 C 0.3451(3) -0.12768(8) 0.1867(3) 0.0262(4) Uani 1 1 d
C41 C 0.5090(3) -0.10139(9) 0.1480(3) 0.0333(5) Uani 1 1 d
H41 H 0.609(4) -0.1147(9) 0.073(3) 0.036(7) Uiso 1 1 d
C42 C 0.5338(3) -0.05672(9) 0.2081(3) 0.0384(6) Uani 1 1 d
H42 H 0.650(4) -0.0379(10) 0.183(3) 0.036(7) Uiso 1 1 d
C43 C 0.3935(4) -0.03741(9) 0.3106(3) 0.0365(5) Uani 1 1 d
H43 H 0.411(4) -0.0072(11) 0.354(3) 0.045(7) Uiso 1 1 d
C44 C 0.2300(3) -0.06306(8) 0.3498(3) 0.0286(5) Uani 1 1 d
H44 H 0.127(3) -0.0505(9) 0.426(3) 0.029(6) Uiso 1 1 d
C45 C 0.2032(3) -0.10803(7) 0.2889(2) 0.0238(4) Uani 1 1 d
C46 C 0.0012(3) -0.11543(7) 0.6413(2) 0.0239(4) Uani 1 1 d
C47 C 0.1408(3) -0.10044(8) 0.7530(3) 0.0291(5) Uani 1 1 d
H47 H 0.274(4) -0.1144(9) 0.751(3) 0.027(6) Uiso 1 1 d
C48 C 0.1000(4) -0.06484(9) 0.8648(3) 0.0374(6) Uani 1 1 d
H48 H 0.202(4) -0.0541(11) 0.941(3) 0.046(7) Uiso 1 1 d
C49 C -0.0789(4) -0.04378(9) 0.8644(3) 0.0412(6) Uani 1 1 d
H49 H -0.108(4) -0.0184(11) 0.943(3) 0.048(8) Uiso 1 1 d
C50 C -0.2197(4) -0.05841(9) 0.7538(3) 0.0398(6) Uani 1 1 d
H50 H -0.343(4) -0.0450(10) 0.755(3) 0.039(7) Uiso 1 1 d
C51 C -0.1810(3) -0.09410(8) 0.6432(3) 0.0309(5) Uani 1 1 d
H51 H -0.282(4) -0.1058(10) 0.566(3) 0.032(6) Uiso 1 1 d

loop_
_atom_site_aniso_label
_atom_site_aniso_U_11
_atom_site_aniso_U_22
_atom_site_aniso_U_33
_atom_site_aniso_U_23
_atom_site_aniso_U_13
_atom_site_aniso_U_12
N1 0.0237(10) 0.0380(12) 0.0356(11) -0.0045(8) -0.0033(8) -0.0027(8)
C1 0.0306(11) 0.0372(13) 0.0240(11) -0.0001(9) -0.0024(9) 0.0068(10)
C2 0.0247(11) 0.0269(11) 0.0271(11) -0.0033(8) -0.0024(8) 0.0035(9)
C3 0.0207(10) 0.0255(11) 0.0244(11) 0.0007(8) 0.0002(8) 0.0004(8)
C4 0.0157(9) 0.0255(11) 0.0215(10) 0.0005(8) -0.0018(7) -0.0005(8)
C5 0.0216(10) 0.0265(11) 0.0226(10) -0.0009(8) -0.0010(8) 0.0034(9)
C6 0.0176(9) 0.0248(11) 0.0227(10) -0.0007(8) -0.0012(7) -0.0034(8)
C7 0.0211(10) 0.0308(12) 0.0218(11) 0.0000(8) -0.0016(8) -0.0005(9)
C8 0.0271(11) 0.0268(11) 0.0235(11) 0.0027(9) 0.0000(8) -0.0017(9)
C9 0.0266(11) 0.0316(13) 0.0292(12) -0.0009(9) 0.0045(9) -0.0055(10)
C10 0.0199(9) 0.0292(12) 0.0251(10) -0.0066(8) -0.0013(8) -0.0036(8)
C11 0.0220(10) 0.0351(13) 0.0355(12) -0.0093(10) 0.0020(9) -0.0028(9)
C12 0.0246(10) 0.0375(13) 0.0411(12) -0.0133(10) -0.0024(9) 0.0051(10)
C13 0.0313(11) 0.0289(13) 0.0386(12) -0.0059(10) -0.0068(9) 0.0053(10)
C14 0.0269(10) 0.0272(11) 0.0280(11) -0.0037(9) -0.0027(9) -0.0034(9)
C15 0.0198(9) 0.0246(11) 0.0240(10) -0.0047(8) -0.0040(8) -0.0006(8)
C16 0.0257(10) 0.0249(11) 0.0228(10) -0.0016(8) 0.0028(8) 0.0014(8)
C17 0.0374(12) 0.0266(12) 0.0262(11) -0.0014(9) -0.0040(9) 0.0051(10)
C18 0.0557(15) 0.0303(13) 0.0270(11) -0.0001(9) -0.0036(11) 0.0098(12)
C19 0.0645(17) 0.0277(13) 0.0304(13) 0.0044(10) 0.0132(11) 0.0064(12)
C20 0.0395(13) 0.0339(14) 0.0400(13) 0.0010(10) 0.0153(10) -0.0043(11)
C21 0.0295(11) 0.0322(13) 0.0314(12) 0.0015(9) 0.0063(9) -0.0013(9)
N31 0.0220(9) 0.0431(12) 0.0359(10) 0.0055(8) -0.0032(7) 0.0030(8)
C31 0.0296(11) 0.0356(13) 0.0221(11) 0.0013(9) -0.0021(8) -0.0062(10)
C32 0.0241(10) 0.0273(11) 0.0307(11) 0.0032(8) -0.0040(8) -0.0031(9)
C33 0.0184(10) 0.0250(11) 0.0255(10) -0.0013(8) 0.0001(8) -0.0007(8)
C34 0.0164(9) 0.0262(11) 0.0235(10) -0.0010(8) -0.0013(8) 0.0017(8)
C35 0.0222(10) 0.0274(11) 0.0228(10) 0.0023(8) -0.0012(8) -0.0010(9)
C36 0.0175(9) 0.0255(11) 0.0225(10) 0.0001(8) -0.0007(7) 0.0031(8)
C37 0.0207(10) 0.0286(11) 0.0224(10) -0.0012(8) -0.0013(8) -0.0007(9)
C38 0.0276(11) 0.0267(11) 0.0246(11) -0.0025(9) -0.0003(8) 0.0006(9)
C39 0.0262(11) 0.0321(13) 0.0301(12) -0.0003(9) 0.0064(8) 0.0044(10)
C40 0.0225(10) 0.0293(11) 0.0268(11) 0.0053(8) -0.0007(8) 0.0020(9)
C41 0.0236(10) 0.0397(14) 0.0367(12) 0.0090(10) 0.0030(9) 0.0011(10)
C42 0.0294(11) 0.0412(14) 0.0446(14) 0.0103(11) -0.0011(10) -0.0110(11)
C43 0.0400(13) 0.0288(13) 0.0407(14) 0.0029(10) -0.0040(10) -0.0085(10)
C44 0.0293(10) 0.0264(11) 0.0300(11) 0.0040(8) -0.0017(9) -0.0006(9)
C45 0.0211(9) 0.0269(11) 0.0234(10) 0.0040(8) -0.0029(8) 0.0014(8)
C46 0.0273(10) 0.0228(11) 0.0216(10) 0.0005(8) 0.0013(8) -0.0042(8)
C47 0.0352(12) 0.0265(12) 0.0256(11) 0.0028(8) -0.0059(9) -0.0043(10)
C48 0.0581(16) 0.0286(12) 0.0255(11) 0.0001(9) -0.0059(11) -0.0109(11)
C49 0.0647(17) 0.0289(13) 0.0301(13) -0.0060(10) 0.0089(11) -0.0023(12)
C50 0.0431(14) 0.0351(14) 0.0411(14) -0.0060(10) 0.0096(11) 0.0043(12)
C51 0.0296(11) 0.0303(12) 0.0328(12) -0.0044(9) 0.0036(9) 0.0011(10)

loop_
_atom_type_symbol
_atom_type_description
_atom_type_scat_dispersion_real
_atom_type_scat_dispersion_imag
_atom_type_scat_source
C C 0.0181 0.0091 'International Tables Vol C Tables 4.2.6.8 and 6.1.1.4'
H H 0.0000 0.0000 'International Tables Vol C Tables 4.2.6.8 and 6.1.1.4'
N N 0.0311 0.0180 'International Tables Vol C Tables 4.2.6.8 and 6.1.1.4'

loop_
_geom_angle_atom_site_label_1
_geom_angle_atom_site_label_2
_geom_angle_atom_site_label_3
_geom_angle
C2 C1 H1A 121.1(17)
C2 C1 H1B 123.5(16)
H1A C1 H1B 115(2)
C1 C2 C3 125.0(2)
C1 C2 H2 119.1(15)
C3 C2 H2 115.8(15)
C2 C3 C4 112.22(16)
C2 C3 H3A 109.8(13)
C4 C3 H3A 108.5(14)
C2 C3 H3B 109.1(14)
C4 C3 H3B 109.7(15)
H3A C3 H3B 107.4(19)
C5 C4 C16 109.79(15)
C5 C4 C3 106.19(17)
C16 C4 C3 109.56(16)
C5 C4 C6 108.35(15)
C16 C4 C6 110.19(16)
C3 C4 C6 112.66(15)
N1 C5 C4 178.1(2)
C15 C6 C7 110.02(16)
C15 C6 C4 110.96(14)
C7 C6 C4 115.22(17)
C15 C6 H6 108.1(13)
C7 C6 H6 109.7(12)
C4 C6 H6 102.4(12)
C8 C7 C6 112.19(16)
C8 C7 H7A 112.5(15)
C6 C7 H7A 110.7(14)
C8 C7 H7B 107.7(13)
C6 C7 H7B 107.3(14)
H7A C7 H7B 106.0(17)
C7 C8 C9 110.35(19)
C7 C8 H8A 110.7(15)
C9 C8 H8A 110.9(14)
C7 C8 H8B 106.5(15)
C9 C8 H8B 109.1(15)
H8A C8 H8B 109(2)
C10 C9 C8 114.85(18)
C10 C9 H9A 109.8(14)
C8 C9 H9A 108.5(15)
C10 C9 H9B 108.2(16)
C8 C9 H9B 106.8(14)
H9A C9 H9B 109(2)
C11 C10 C15 118.7(2)
C11 C10 C9 118.4(2)
C15 C10 C9 122.88(19)
C12 C11 C10 121.4(2)
C12 C11 H11 122.1(16)
C10 C11 H11 116.5(16)
C11 C12 C13 119.8(2)
C11 C12 H12 118.4(18)
C13 C12 H12 121.8(18)
C12 C13 C14 119.8(2)
C12 C13 H13 121.6(15)
C14 C13 H13 118.6(15)
C13 C14 C15 121.2(2)
C13 C14 H14 118.8(16)
C15 C14 H14 120.0(16)
C14 C15 C10 119.16(19)
C14 C15 C6 120.14(19)
C10 C15 C6 120.71(19)
C17 C16 C21 118.2(2)
C17 C16 C4 123.06(18)
C21 C16 C4 118.72(17)
C18 C17 C16 121.1(2)
C18 C17 H17 118.0(15)
C16 C17 H17 120.9(16)
C19 C18 C17 120.1(2)
C19 C18 H18 119.9(19)
C17 C18 H18 120.0(19)
C18 C19 C20 119.6(2)
C18 C19 H19 119.4(17)
C20 C19 H19 120.9(17)
C19 C20 C21 120.4(2)
C19 C20 H20 119.5(15)
C21 C20 H20 120.1(15)
C20 C21 C16 120.6(2)
C20 C21 H21 118.6(15)
C16 C21 H21 120.8(15)
C32 C31 H31A 122.3(16)
C32 C31 H31B 122.5(16)
H31A C31 H31B 115(2)
C31 C32 C33 124.8(2)
C31 C32 H32 120.7(14)
C33 C32 H32 114.5(14)
C32 C33 C34 111.99(16)
C32 C33 H33A 108.1(12)
C34 C33 H33A 109.3(13)
C32 C33 H33B 108.8(14)
C34 C33 H33B 108.3(14)
H33A C33 H33B 110.4(17)
C35 C34 C46 109.65(16)
C35 C34 C33 106.43(17)
C46 C34 C33 109.76(16)
C35 C34 C36 108.56(16)
C46 C34 C36 109.75(16)
C33 C34 C36 112.60(15)
N31 C35 C34 177.9(2)
C45 C36 C37 110.03(16)
C45 C36 C34 110.97(14)
C37 C36 C34 115.21(17)
C45 C36 H36 107.7(12)
C37 C36 H36 109.0(12)
C34 C36 H36 103.5(12)
C38 C37 C36 111.93(16)
C38 C37 H37A 108.7(15)
C36 C37 H37A 107.3(15)
C38 C37 H37B 113.6(14)
C36 C37 H37B 109.8(13)
H37A C37 H37B 105.1(19)
C37 C38 C39 110.65(19)
C37 C38 H38A 110.3(15)
C39 C38 H38A 109.9(14)
C37 C38 H38B 108.9(13)
C39 C38 H38B 111.5(14)
H38A C38 H38B 106(2)
C40 C39 C38 115.21(18)
C40 C39 H39A 107.6(13)
C38 C39 H39A 111.1(14)
C40 C39 H39B 108(2)
C38 C39 H39B 109.4(17)
H39A C39 H39B 105(2)
C41 C40 C45 118.8(2)
C41 C40 C39 118.6(2)
C45 C40 C39 122.57(19)
C42 C41 C40 121.5(2)
C42 C41 H41 118.9(16)
C40 C41 H41 119.6(16)
C41 C42 C43 119.6(2)
C41 C42 H42 122.2(16)
C43 C42 H42 118.2(16)
C44 C43 C42 119.5(2)
C44 C43 H43 120.7(18)
C42 C43 H43 119.7(18)
C43 C44 C45 121.3(2)
C43 C44 H44 121.7(14)
C45 C44 H44 117.0(14)
C44 C45 C40 119.3(2)
C44 C45 C36 119.73(19)
C40 C45 C36 120.99(19)
C47 C46 C51 118.7(2)
C47 C46 C34 123.13(19)
C51 C46 C34 118.17(17)
C46 C47 C48 120.6(2)
C46 C47 H47 120.1(14)
C48 C47 H47 119.3(14)
C49 C48 C47 120.2(2)
C49 C48 H48 120.4(17)
C47 C48 H48 119.4(17)
C48 C49 C50 119.8(2)
C48 C49 H49 120.5(16)
C50 C49 H49 119.7(16)
C49 C50 C51 120.3(2)
C49 C50 H50 120.5(16)
C51 C50 H50 119.2(16)
C50 C51 C46 120.3(2)
C50 C51 H51 121.3(15)
C46 C51 H51 118.3(15)

loop_
_geom_bond_atom_site_label_1
_geom_bond_atom_site_label_2
_geom_bond_distance
N1 C5 1.140(3)
C1 C2 1.311(3)
C1 H1A 0.98(3)
C1 H1B 1.06(3)
C2 C3 1.506(3)
C2 H2 1.03(3)
C3 C4 1.556(3)
C3 H3A 0.99(2)
C3 H3B 0.97(3)
C4 C5 1.487(3)
C4 C16 1.532(3)
C4 C6 1.586(3)
C6 C15 1.523(3)
C6 C7 1.526(3)
C6 H6 0.98(2)
C7 C8 1.522(3)
C7 H7A 0.99(3)
C7 H7B 0.98(2)
C8 C9 1.529(3)
C8 H8A 0.98(3)
C8 H8B 0.97(3)
C9 C10 1.513(3)
C9 H9A 1.00(3)
C9 H9B 1.01(2)
C10 C11 1.401(3)
C10 C15 1.404(3)
C11 C12 1.379(4)
C11 H11 0.97(3)
C12 C13 1.383(4)
C12 H12 1.00(3)
C13 C14 1.386(3)
C13 H13 0.98(3)
C14 C15 1.393(3)
C14 H14 0.98(3)
C16 C17 1.390(3)
C16 C21 1.396(3)
C17 C18 1.387(3)
C17 H17 1.01(3)
C18 C19 1.381(4)
C18 H18 0.98(3)
C19 C20 1.382(4)
C19 H19 0.97(3)
C20 C21 1.387(3)
C20 H20 1.00(3)
C21 H21 0.97(2)
N31 C35 1.144(3)
C31 C32 1.312(3)
C31 H31A 0.95(3)
C31 H31B 0.99(3)
C32 C33 1.500(3)
C32 H32 0.97(3)
C33 C34 1.558(3)
C33 H33A 0.98(2)
C33 H33B 0.99(3)
C34 C35 1.486(3)
C34 C46 1.533(3)
C34 C36 1.588(3)
C36 C45 1.518(3)
C36 C37 1.530(3)
C36 H36 1.01(2)
C37 C38 1.526(3)
C37 H37A 1.00(3)
C37 H37B 0.99(2)
C38 C39 1.527(3)
C38 H38A 0.99(3)
C38 H38B 1.01(2)
C39 C40 1.515(3)
C39 H39A 1.02(3)
C39 H39B 0.96(3)
C40 C41 1.396(3)
C40 C45 1.402(3)
C41 C42 1.383(4)
C41 H41 1.00(3)
C42 C43 1.392(4)
C42 H42 0.99(3)
C43 C44 1.385(3)
C43 H43 0.94(3)
C44 C45 1.395(3)
C44 H44 1.01(3)
C46 C47 1.388(3)
C46 C51 1.399(3)
C47 C48 1.394(3)
C47 H47 1.00(3)
C48 C49 1.375(4)
C48 H48 0.99(3)
C49 C50 1.385(4)
C49 H49 0.99(3)
C50 C51 1.387(3)
C50 H50 0.94(3)
C51 H51 0.99(3)

loop_
_geom_torsion_atom_site_label_1
_geom_torsion_atom_site_label_2
_geom_torsion_atom_site_label_3
_geom_torsion_atom_site_label_4
_geom_torsion
C1 C2 C3 C4 -116.3(2)
C2 C3 C4 C5 -63.9(2)
C2 C3 C4 C16 54.6(2)
C2 C3 C4 C6 177.60(17)
C5 C4 C6 C15 42.8(2)
C16 C4 C6 C15 -77.3(2)
C3 C4 C6 C15 159.96(17)
C5 C4 C6 C7 -83.1(2)
C16 C4 C6 C7 156.81(16)
C3 C4 C6 C7 34.1(2)
C15 C6 C7 C8 -54.8(2)
C4 C6 C7 C8 71.6(2)
C6 C7 C8 C9 61.3(2)
C7 C8 C9 C10 -35.7(2)
C8 C9 C10 C11 -174.68(18)
C8 C9 C10 C15 7.2(3)
C15 C10 C11 C12 -0.6(3)
C9 C10 C11 C12 -178.8(2)
C10 C11 C12 C13 0.5(3)
C11 C12 C13 C14 0.2(3)
C12 C13 C14 C15 -0.8(3)
C13 C14 C15 C10 0.7(3)
C13 C14 C15 C6 -179.59(18)
C11 C10 C15 C14 0.0(3)
C9 C10 C15 C14 178.19(18)
C11 C10 C15 C6 -179.72(17)
C9 C10 C15 C6 -1.6(3)
C7 C6 C15 C14 -155.02(17)
C4 C6 C15 C14 76.3(2)
C7 C6 C15 C10 24.7(2)
C4 C6 C15 C10 -104.0(2)
C5 C4 C16 C17 -2.4(3)
C3 C4 C16 C17 -118.7(2)
C6 C4 C16 C17 116.8(2)
C5 C4 C16 C21 176.33(19)
C3 C4 C16 C21 60.1(2)
C6 C4 C16 C21 -64.4(2)
C21 C16 C17 C18 -0.1(3)
C4 C16 C17 C18 178.6(2)
C16 C17 C18 C19 0.6(4)
C17 C18 C19 C20 -0.7(4)
C18 C19 C20 C21 0.3(4)
C19 C20 C21 C16 0.2(4)
C17 C16 C21 C20 -0.3(3)
C4 C16 C21 C20 -179.1(2)
C31 C32 C33 C34 116.4(2)
C32 C33 C34 C35 64.4(2)
C32 C33 C34 C46 -54.2(2)
C32 C33 C34 C36 -176.74(16)
C35 C34 C36 C45 -43.6(2)
C46 C34 C36 C45 76.3(2)
C33 C34 C36 C45 -161.13(17)
C35 C34 C36 C37 82.3(2)
C46 C34 C36 C37 -157.86(16)
C33 C34 C36 C37 -35.3(2)
C45 C36 C37 C38 55.0(2)
C34 C36 C37 C38 -71.3(2)
C36 C37 C38 C39 -60.4(2)
C37 C38 C39 C40 34.6(2)
C38 C39 C40 C41 175.90(19)
C38 C39 C40 C45 -6.4(3)
C45 C40 C41 C42 0.0(3)
C39 C40 C41 C42 177.9(2)
C40 C41 C42 C43 0.5(4)
C41 C42 C43 C44 -0.6(4)
C42 C43 C44 C45 0.2(3)
C43 C44 C45 C40 0.3(3)
C43 C44 C45 C36 -179.78(19)
C41 C40 C45 C44 -0.4(3)
C39 C40 C45 C44 -178.17(19)
C41 C40 C45 C36 179.68(17)
C39 C40 C45 C36 1.9(3)
C37 C36 C45 C44 154.35(18)
C34 C36 C45 C44 -77.0(2)
C37 C36 C45 C40 -25.8(3)
C34 C36 C45 C40 102.9(2)
C35 C34 C46 C47 2.6(3)
C33 C34 C46 C47 119.2(2)
C36 C34 C46 C47 -116.5(2)
C35 C34 C46 C51 -176.54(19)
C33 C34 C46 C51 -60.0(2)
C36 C34 C46 C51 64.3(2)
C51 C46 C47 C48 0.0(3)
C34 C46 C47 C48 -179.2(2)
C46 C47 C48 C49 -0.7(4)
C47 C48 C49 C50 0.8(4)
C48 C49 C50 C51 -0.2(4)
C49 C50 C51 C46 -0.5(4)
C47 C46 C51 C50 0.6(3)
C34 C46 C51 C50 179.8(2)

_cod_duplicate_entry 7115923
